data_4067918
loop_
_publ_author_name
'Cure, J\'er\'emy'
'Poteau, Romuald'
'Gerber, Iann C.'
'Gornitzka, Heinz'
'Hemmert, Catherine'

_publ_section_title
;
 Dimeric Gold Bis(carbene) Complexes by Transmetalation in Water
;
_journal_issue 2
_journal_name_full Organometallics
_journal_page_first 619
_journal_paper_doi 10.1021/om2009183
_journal_volume 31
_journal_year 2012
_chemical_formula_sum 'C26 H36 Au2 N8 Na2 O12'
_chemical_formula_weight 1092.54
_chemical_name_systematic
; 
 ? 
;
_space_group_IT_number 18
_symmetry_cell_setting orthorhombic
_symmetry_space_group_name_Hall 'P 2 2ab'
_symmetry_space_group_name_H-M 'P 21 21 2'
_atom_sites_solution_hydrogens geom
_atom_sites_solution_primary direct
_atom_sites_solution_secondary difmap
_audit_creation_method SHELXL-97
_cell_angle_alpha 90.00
_cell_angle_beta 90.00
_cell_angle_gamma 90.00
_cell_formula_units_Z 2
_cell_length_a 19.1628(15)
_cell_length_b 19.6311(18)
_cell_length_c 4.4177(5)
_cell_measurement_reflns_used 4044
_cell_measurement_temperature 180(2)
_cell_measurement_theta_max 26.89
_cell_measurement_theta_min 2.97
_cell_volume 1661.9(3)
_computing_cell_refinement 'Bruker SMART'
_computing_data_collection 'Bruker SMART'
_computing_data_reduction 'Bruker SAINT'
_computing_molecular_graphics 'Bruker SHELXTL'
_computing_publication_material 'Bruker SHELXTL'
_computing_structure_refinement 'SHELXL-97 (Sheldrick, 1997)'
_computing_structure_solution 'SHELXS-97 (Sheldrick, 1990)'
_diffrn_ambient_temperature 180(2)
_diffrn_measured_fraction_theta_full 0.980
_diffrn_measured_fraction_theta_max 0.980
_diffrn_measurement_device_type 'CCD area detector'
_diffrn_measurement_method 'phi and omega scans'
_diffrn_radiation_monochromator graphite
_diffrn_radiation_source 'fine-focus sealed tube'
_diffrn_radiation_type MoK\a
_diffrn_radiation_wavelength 0.71073
_diffrn_reflns_av_R_equivalents 0.0621
_diffrn_reflns_av_sigmaI/netI 0.0638
_diffrn_reflns_limit_h_max 24
_diffrn_reflns_limit_h_min -24
_diffrn_reflns_limit_k_max 25
_diffrn_reflns_limit_k_min -25
_diffrn_reflns_limit_l_max 5
_diffrn_reflns_limit_l_min -5
_diffrn_reflns_number 18222
_diffrn_reflns_theta_full 27.87
_diffrn_reflns_theta_max 27.87
_diffrn_reflns_theta_min 5.17
_exptl_absorpt_coefficient_mu 8.918
_exptl_absorpt_correction_T_max 0.6641
_exptl_absorpt_correction_T_min 0.2686
_exptl_absorpt_correction_type multi-scan
_exptl_absorpt_process_details 'SADABS (Bruker-AXS)'
_exptl_crystal_colour colourless
_exptl_crystal_density_diffrn 2.183
_exptl_crystal_density_method 'not measured'
_exptl_crystal_description needle
_exptl_crystal_F_000 1048
_exptl_crystal_size_max 0.20
_exptl_crystal_size_mid 0.05
_exptl_crystal_size_min 0.05
_refine_diff_density_max 1.259
_refine_diff_density_min -0.799
_refine_diff_density_rms 0.173
_refine_ls_abs_structure_details 'Flack H D (1983), Acta Cryst. A39, 876-881'
_refine_ls_abs_structure_Flack -0.012(12)
_refine_ls_extinction_method none
_refine_ls_goodness_of_fit_ref 1.010
_refine_ls_hydrogen_treatment constr
_refine_ls_matrix_type full
_refine_ls_number_parameters 232
_refine_ls_number_reflns 3914
_refine_ls_number_restraints 2
_refine_ls_restrained_S_all 1.010
_refine_ls_R_factor_all 0.0531
_refine_ls_R_factor_gt 0.0369
_refine_ls_shift/su_max 0.001
_refine_ls_shift/su_mean 0.000
_refine_ls_structure_factor_coef Fsqd
_refine_ls_weighting_details 'calc w=1/[\s^2^(Fo^2^)+(0.0338P)^2^+0.0000P] where P=(Fo^2^+2Fc^2^)/3'
_refine_ls_weighting_scheme calc
_refine_ls_wR_factor_gt 0.0658
_refine_ls_wR_factor_ref 0.0699
_reflns_number_gt 3313
_reflns_number_total 3914
_reflns_threshold_expression >2sigma(I)
_cod_data_source_file om2009183_si_002.cif
_cod_data_source_block 4
_cod_depositor_comments
;
The following automatic conversions were performed:

'_symmetry_cell_setting' value 'Orthorhombic' changed to
'orthorhombic' according to
/home/saulius/struct/CIF-dictionaries/cif_core.dic dictionary named
'cif_core.dic' version 2.4.1 from 2010-06-29.

Automatic conversion script
Id: cif_fix_values 1715 2011-07-08 13:25:40Z adriana 

The following automatic conversions were performed:

'_exptl_absorpt_correction_type' value 'multi-scans' was replaced
with the value 'multi-scan' as specified in the replacement file
'src/cod-tools/trunk/data/replacement-values/replacement_values.lst'.

Automatic conversion script
Id: cif_fix_values 5376 2017-05-30 11:51:03Z andrius 

The following automatic conversions were performed:

'_refine_ls_hydrogen_treatment' value 'const' was replaced with the
value 'constr' as specified in the replacement file
'src/cod-tools/trunk/data/replacement-values/replacement_values.lst'.

Automatic conversion script
Id: cif_fix_values 5376 2017-05-30 11:51:03Z andrius 
;
_cod_original_sg_symbol_H-M P2(1)2(1)2
_cod_database_code 4067918

loop_
_symmetry_equiv_pos_as_xyz
'x, y, z'
'-x, -y, z'
'-x+1/2, y+1/2, -z'
'x+1/2, -y+1/2, -z'

loop_
_atom_site_label
_atom_site_type_symbol
_atom_site_fract_x
_atom_site_fract_y
_atom_site_fract_z
_atom_site_U_iso_or_equiv
_atom_site_adp_type
_atom_site_occupancy
_atom_site_symmetry_multiplicity
_atom_site_calc_flag
_atom_site_refinement_flags
Au1 Au 1.063229(14) 0.932571(14) 0.45099(6) 0.02038(8) Uani 1 1 d .
Na1 Na 1.04247(18) 0.57550(17) 0.0221(11) 0.0633(11) Uani 1 1 d .
C1 C 0.9929(4) 0.8571(3) 0.436(2) 0.0253(17) Uani 1 1 d .
C2 C 0.9416(4) 0.7535(4) 0.504(3) 0.044(3) Uani 1 1 d .
H2 H 0.9339 0.7083 0.5722 0.053 Uiso 1 1 calc R
C3 C 0.9000(4) 0.7904(4) 0.318(2) 0.041(3) Uani 1 1 d .
H3 H 0.8571 0.7759 0.2316 0.049 Uiso 1 1 calc R
C4 C 0.8573(4) 1.0006(3) 0.457(2) 0.0231(16) Uani 1 1 d .
C5 C 0.7496(4) 0.9569(3) 0.545(2) 0.0300(18) Uani 1 1 d .
H5 H 0.7040 0.9516 0.6262 0.036 Uiso 1 1 calc R
C6 C 0.7820(4) 0.9148(4) 0.343(2) 0.030(2) Uani 1 1 d .
H6 H 0.7633 0.8747 0.2544 0.035 Uiso 1 1 calc R
C7 C 0.8999(4) 0.9088(4) 0.1116(18) 0.0271(19) Uani 1 1 d .
H7A H 0.9363 0.9422 0.0549 0.033 Uiso 1 1 calc R
H7B H 0.8785 0.8912 -0.0768 0.033 Uiso 1 1 calc R
C8 C 1.0562(5) 0.7734(4) 0.760(2) 0.036(2) Uani 1 1 d .
H8A H 1.0390 0.7420 0.9193 0.043 Uiso 1 1 calc R
H8B H 1.0765 0.8137 0.8623 0.043 Uiso 1 1 calc R
C9 C 1.1126(4) 0.7380(4) 0.582(2) 0.032(2) Uani 1 1 d .
H9A H 1.1539 0.7327 0.7144 0.039 Uiso 1 1 calc R
H9B H 1.1264 0.7682 0.4123 0.039 Uiso 1 1 calc R
C10 C 1.0944(5) 0.6685(4) 0.452(3) 0.041(2) Uani 1 1 d .
C11 C 0.7793(4) 1.0671(5) 0.8036(18) 0.0302(17) Uani 1 1 d .
H11A H 0.8204 1.0781 0.9300 0.036 Uiso 1 1 calc R
H11B H 0.7405 1.0547 0.9409 0.036 Uiso 1 1 calc R
C12 C 0.7588(4) 1.1295(4) 0.622(2) 0.028(2) Uani 1 1 d .
H12A H 0.7973 1.1401 0.4803 0.034 Uiso 1 1 calc R
H12B H 0.7548 1.1684 0.7637 0.034 Uiso 1 1 calc R
C13 C 0.6917(4) 1.1251(4) 0.441(3) 0.0352(19) Uani 1 1 d .
N1 N 0.9977(3) 0.7951(3) 0.5752(17) 0.0300(15) Uani 1 1 d .
N2 N 0.9316(4) 0.8528(3) 0.2772(15) 0.0273(14) Uani 1 1 d .
N3 N 0.8472(3) 0.9420(3) 0.2933(14) 0.0202(13) Uani 1 1 d .
N4 N 0.7960(3) 1.0081(3) 0.6090(15) 0.0218(15) Uani 1 1 d .
O1 O 1.0462(3) 0.6362(3) 0.559(2) 0.061(2) Uani 1 1 d .
O2 O 1.1342(4) 0.6492(3) 0.2327(18) 0.0514(19) Uani 1 1 d .
O3 O 0.6818(3) 1.1695(3) 0.2428(15) 0.0437(16) Uani 1 1 d .
O4 O 0.6512(3) 1.0767(3) 0.4984(15) 0.0446(16) Uani 1 1 d .
O5 O 1.0753(3) 0.4599(4) -0.002(2) 0.073(2) Uani 1 1 d .
H5A H 1.1034 0.4448 0.1736 0.088 Uiso 1 1 calc R
H5B H 1.0985 0.4474 -0.1943 0.088 Uiso 1 1 calc R
O6 O 0.7606(3) 0.7912(3) 0.9111(17) 0.0519(18) Uani 1 1 d D
H6A H 0.718(5) 0.799(6) 0.81(2) 0.078 Uiso 1 1 d D
H6B H 0.762(6) 0.743(4) 0.85(3) 0.078 Uiso 1 1 d D

loop_
_atom_site_aniso_label
_atom_site_aniso_U_11
_atom_site_aniso_U_22
_atom_site_aniso_U_33
_atom_site_aniso_U_23
_atom_site_aniso_U_13
_atom_site_aniso_U_12
Au1 0.01867(11) 0.01727(11) 0.02520(14) -0.00036(13) 0.00054(13) 0.00118(13)
Na1 0.0447(19) 0.0356(19) 0.110(3) 0.011(3) -0.004(2) -0.0044(15)
C1 0.020(3) 0.022(4) 0.034(5) 0.000(4) -0.002(4) 0.003(3)
C2 0.024(4) 0.022(4) 0.086(8) 0.018(5) -0.013(6) -0.005(3)
C3 0.018(4) 0.027(5) 0.077(8) 0.004(5) -0.015(4) -0.003(4)
C4 0.028(4) 0.023(4) 0.019(4) 0.004(4) -0.003(4) 0.010(3)
C5 0.026(4) 0.020(3) 0.043(5) 0.009(4) 0.014(4) -0.003(3)
C6 0.018(4) 0.024(4) 0.047(6) 0.002(4) -0.004(3) -0.005(3)
C7 0.027(4) 0.029(4) 0.025(5) -0.001(3) -0.003(3) 0.010(3)
C8 0.032(5) 0.032(4) 0.044(5) 0.010(4) -0.008(4) -0.001(4)
C9 0.024(4) 0.024(4) 0.049(6) 0.011(4) 0.002(4) 0.010(3)
C10 0.034(5) 0.031(4) 0.057(7) 0.001(5) -0.016(5) 0.011(4)
C11 0.028(4) 0.032(4) 0.031(4) -0.004(5) 0.005(3) 0.006(4)
C12 0.027(4) 0.025(4) 0.033(6) -0.004(4) 0.010(4) 0.007(3)
C13 0.033(4) 0.027(4) 0.046(5) -0.001(5) 0.012(5) 0.010(4)
N1 0.018(3) 0.027(3) 0.044(4) 0.007(4) 0.001(3) -0.001(2)
N2 0.020(3) 0.019(3) 0.042(4) 0.002(3) -0.001(3) 0.004(3)
N3 0.018(3) 0.015(3) 0.028(3) 0.002(3) -0.002(2) 0.001(2)
N4 0.020(3) 0.021(3) 0.024(4) 0.000(3) 0.000(3) 0.001(2)
O1 0.032(3) 0.030(3) 0.120(7) 0.018(5) -0.004(4) -0.007(3)
O2 0.052(4) 0.032(4) 0.070(5) -0.001(3) -0.007(4) 0.006(3)
O3 0.046(4) 0.034(3) 0.051(4) 0.008(3) 0.003(3) 0.011(3)
O4 0.038(3) 0.040(3) 0.056(5) 0.003(4) -0.008(3) -0.008(3)
O5 0.062(5) 0.070(4) 0.088(6) 0.005(4) -0.008(5) 0.017(3)
O6 0.060(4) 0.040(3) 0.056(5) -0.020(4) -0.024(4) 0.007(3)

loop_
_atom_type_symbol
_atom_type_description
_atom_type_scat_dispersion_real
_atom_type_scat_dispersion_imag
_atom_type_scat_source
C C 0.0033 0.0016 'International Tables Vol C Tables 4.2.6.8 and 6.1.1.4'
H H 0.0000 0.0000 'International Tables Vol C Tables 4.2.6.8 and 6.1.1.4'
N N 0.0061 0.0033 'International Tables Vol C Tables 4.2.6.8 and 6.1.1.4'
O O 0.0106 0.0060 'International Tables Vol C Tables 4.2.6.8 and 6.1.1.4'
Au Au -2.0133 8.8022 'International Tables Vol C Tables 4.2.6.8 and 6.1.1.4'
Na Na 0.0362 0.0249 'International Tables Vol C Tables 4.2.6.8 and 6.1.1.4'

loop_
_geom_angle_atom_site_label_1
_geom_angle_atom_site_label_2
_geom_angle_atom_site_label_3
_geom_angle
_geom_angle_site_symmetry_1
_geom_angle_site_symmetry_3
C1 Au1 C4 172.9(3) . 2_775
O5 Na1 O5 88.2(3) . 2_765
O5 Na1 O1 115.9(3) . 1_554
O5 Na1 O1 97.9(3) 2_765 1_554
O5 Na1 O2 113.1(3) . .
O5 Na1 O2 150.7(3) 2_765 .
O1 Na1 O2 90.5(3) 1_554 .
O5 Na1 O1 117.7(3) . .
O5 Na1 O1 101.4(3) 2_765 .
O1 Na1 O1 123.0(3) 1_554 .
O2 Na1 O1 51.6(2) . .
O5 Na1 C10 124.1(3) . .
O5 Na1 C10 124.0(3) 2_765 .
O1 Na1 C10 104.2(3) 1_554 .
O2 Na1 C10 27.2(3) . .
O1 Na1 C10 25.5(2) . .
O5 Na1 Na1 44.30(19) . 2_765
O5 Na1 Na1 44.19(18) 2_765 2_765
O1 Na1 Na1 117.09(19) 1_554 2_765
O2 Na1 Na1 149.3(2) . 2_765
O1 Na1 Na1 113.98(16) . 2_765
C10 Na1 Na1 137.6(2) . 2_765
N1 C1 N2 103.4(6) . .
N1 C1 Au1 126.8(5) . .
N2 C1 Au1 129.6(5) . .
C3 C2 N1 106.3(7) . .
C2 C3 N2 107.1(7) . .
N4 C4 N3 103.2(6) . .
N4 C4 Au1 126.2(5) . 2_775
N3 C4 Au1 130.3(5) . 2_775
C6 C5 N4 106.4(7) . .
C5 C6 N3 106.5(7) . .
N3 C7 N2 110.7(6) . .
N1 C8 C9 113.2(7) . .
C8 C9 C10 116.5(7) . .
O1 C10 O2 126.0(10) . .
O1 C10 C9 119.7(10) . .
O2 C10 C9 114.3(8) . .
O1 C10 Na1 69.9(7) . .
O2 C10 Na1 60.8(5) . .
C9 C10 Na1 156.6(7) . .
N4 C11 C12 112.5(6) . .
C11 C12 C13 116.9(7) . .
O3 C13 O4 125.2(9) . .
O3 C13 C12 117.3(7) . .
O4 C13 C12 117.5(9) . .
C1 N1 C2 111.8(7) . .
C1 N1 C8 124.5(6) . .
C2 N1 C8 123.7(7) . .
C1 N2 C3 111.4(6) . .
C1 N2 C7 124.7(6) . .
C3 N2 C7 123.6(7) . .
C4 N3 C6 111.6(6) . .
C4 N3 C7 124.9(6) . .
C6 N3 C7 123.3(6) . .
C4 N4 C5 112.3(6) . .
C4 N4 C11 124.0(6) . .
C5 N4 C11 123.6(6) . .
C10 O1 Na1 128.5(7) . 1_556
C10 O1 Na1 84.7(8) . .
Na1 O1 Na1 123.0(3) 1_556 .
C10 O2 Na1 92.0(6) . .
Na1 O5 Na1 91.5(3) . 2_765

loop_
_geom_bond_atom_site_label_1
_geom_bond_atom_site_label_2
_geom_bond_distance
_geom_bond_site_symmetry_2
Au1 C1 2.004(7) .
Au1 C4 2.010(7) 2_775
Na1 O5 2.358(8) .
Na1 O5 2.363(8) 2_765
Na1 O1 2.369(10) 1_554
Na1 O2 2.460(8) .
Na1 O1 2.655(11) .
Na1 C10 2.815(11) .
Na1 Na1 3.382(7) 2_765
C1 N1 1.367(10) .
C1 N2 1.372(10) .
C2 C3 1.354(12) .
C2 N1 1.385(10) .
C3 N2 1.379(10) .
C4 N4 1.360(9) .
C4 N3 1.374(9) .
C4 Au1 2.010(7) 2_775
C5 C6 1.366(12) .
C5 N4 1.371(9) .
C6 N3 1.375(9) .
C7 N3 1.446(9) .
C7 N2 1.454(9) .
C8 N1 1.452(10) .
C8 C9 1.508(12) .
C9 C10 1.521(12) .
C10 O1 1.217(11) .
C10 O2 1.289(12) .
C11 N4 1.477(10) .
C11 C12 1.517(12) .
C12 C13 1.518(13) .
C13 O3 1.250(11) .
C13 O4 1.253(9) .
O1 Na1 2.369(10) 1_556
O5 Na1 2.363(8) 2_765
